data_4342021
loop_
_publ_author_name
'Zhang, Kun'
'Qian, Huifen'
'Zhang, Lei'
'Huang, Wei'

_publ_section_title
;
 Influence of the Pendant Arm, Halide, and Solvent on
 High-Efficient-Tuning [1 + 1] and [2 + 2] Schiff-Base Macrocyclic
 Complexes via a Zinc-Ion Template.
;
_journal_issue 2
_journal_name_full 'Inorganic chemistry'
_journal_page_first 675
_journal_page_last 681
_journal_paper_doi 10.1021/ic502642q
_journal_volume 54
_journal_year 2015
_chemical_formula_moiety 'C27 H27 Cl4 N3 O2 Zn'
_chemical_formula_sum 'C27 H27 Cl4 N3 O2 Zn'
_chemical_formula_weight 632.71
_chemical_name_systematic
; 
 ? 
;
_space_group_IT_number 33
_symmetry_cell_setting orthorhombic
_symmetry_space_group_name_Hall 'P 2c -2n'
_symmetry_space_group_name_H-M 'P n a 21'
_atom_sites_solution_hydrogens geom
_atom_sites_solution_primary direct
_atom_sites_solution_secondary difmap
_audit_creation_method SHELXL-97
_cell_angle_alpha 90.00
_cell_angle_beta 90.00
_cell_angle_gamma 90.00
_cell_formula_units_Z 4
_cell_length_a 9.502(9)
_cell_length_b 19.368(12)
_cell_length_c 14.872(13)
_cell_measurement_reflns_used 1132
_cell_measurement_temperature 291(2)
_cell_measurement_theta_max 19.544
_cell_measurement_theta_min 2.382
_cell_volume 2737(4)
_computing_cell_refinement SMART
_computing_data_collection 'SMART (BRUKER 2000)'
_computing_data_reduction 'SAINT (BRUKER 2000)'
_computing_molecular_graphics SHELXTL
_computing_publication_material SHELXTL
_computing_structure_refinement SHELXTL
_computing_structure_solution 'SHELXTL (BRUKER 2000)'
_diffrn_ambient_temperature 291(2)
_diffrn_measured_fraction_theta_full 0.987
_diffrn_measured_fraction_theta_max 0.987
_diffrn_measurement_device_type 'Bruker CCD area detector'
_diffrn_measurement_method '\f and \w scans'
_diffrn_radiation_monochromator graphite
_diffrn_radiation_source 'sealed tube'
_diffrn_radiation_type MoK\a
_diffrn_radiation_wavelength 0.71073
_diffrn_reflns_av_R_equivalents 0.1284
_diffrn_reflns_av_unetI/netI 0.1263
_diffrn_reflns_limit_h_max 9
_diffrn_reflns_limit_h_min -10
_diffrn_reflns_limit_k_max 11
_diffrn_reflns_limit_k_min -23
_diffrn_reflns_limit_l_max 10
_diffrn_reflns_limit_l_min -17
_diffrn_reflns_number 7632
_diffrn_reflns_theta_full 24.99
_diffrn_reflns_theta_max 24.99
_diffrn_reflns_theta_min 1.73
_diffrn_standards_decay_% 0
_diffrn_standards_interval_count 0
_diffrn_standards_interval_time 0
_diffrn_standards_number 0
_exptl_absorpt_coefficient_mu 1.319
_exptl_absorpt_correction_T_max 0.875
_exptl_absorpt_correction_T_min 0.854
_exptl_absorpt_correction_type multi-scan
_exptl_absorpt_process_details 'SADABS, Bruker(2000)'
_exptl_crystal_colour red
_exptl_crystal_density_diffrn 1.535
_exptl_crystal_density_method 'not measured'
_exptl_crystal_description block
_exptl_crystal_F_000 1296
_exptl_crystal_size_max 0.12
_exptl_crystal_size_mid 0.11
_exptl_crystal_size_min 0.10
_refine_diff_density_max 0.514
_refine_diff_density_min -0.701
_refine_diff_density_rms 0.085
_refine_ls_abs_structure_details 'Flack H D (1983), Acta Cryst. A39, 876-881'
_refine_ls_abs_structure_Flack 0.03(3)
_refine_ls_extinction_method none
_refine_ls_goodness_of_fit_ref 0.916
_refine_ls_hydrogen_treatment constr
_refine_ls_matrix_type full
_refine_ls_number_parameters 335
_refine_ls_number_reflns 3635
_refine_ls_number_restraints 7
_refine_ls_restrained_S_all 0.915
_refine_ls_R_factor_all 0.1180
_refine_ls_R_factor_gt 0.0613
_refine_ls_shift/su_max 0.000
_refine_ls_shift/su_mean 0.000
_refine_ls_structure_factor_coef Fsqd
_refine_ls_weighting_details 'calc w=1/[\s^2^(Fo^2^)+(0.0661P)^2^] where P=(Fo^2^+2Fc^2^)/3'
_refine_ls_weighting_scheme calc
_refine_ls_wR_factor_gt 0.1344
_refine_ls_wR_factor_ref 0.1572
_reflns_number_gt 2152
_reflns_number_total 3635
_reflns_threshold_expression >2sigma(I)
_cod_data_source_file ic502642q_si_002.cif
_cod_data_source_block 1
_cod_depositor_comments
;
The following automatic conversions were performed:

'_symmetry_cell_setting' value 'Orthorhombic' changed to
'orthorhombic' according to
/home/saulius/struct/COD-crude-data--automatic-downloads/rss-feeds/ACS/lib/dictionaries/cif_core.dic
dictionary named 'cif_core.dic' version 2.4.2 from 2011-04-26.

Automatic conversion script
Id: cif_fix_values 2935 2014-11-11 08:27:57Z andrius 

 Adding full bibliography for 4342021--4342026.cif.
;
_cod_database_code 4342021

loop_
_symmetry_equiv_pos_as_xyz
'x, y, z'
'-x, -y, z+1/2'
'x+1/2, -y+1/2, z'
'-x+1/2, y+1/2, z+1/2'

loop_
_atom_site_label
_atom_site_type_symbol
_atom_site_fract_x
_atom_site_fract_y
_atom_site_fract_z
_atom_site_U_iso_or_equiv
_atom_site_adp_type
_atom_site_occupancy
_atom_site_symmetry_multiplicity
_atom_site_calc_flag
_atom_site_refinement_flags
Zn1 Zn 0.55106(11) 0.58469(5) 0.54149(9) 0.0539(3) Uani 1 1 d .
C1 C 0.4045(10) 0.6626(4) 0.4062(7) 0.049(2) Uani 1 1 d .
C2 C 0.4852(10) 0.6339(4) 0.3361(6) 0.047(2) Uani 1 1 d .
C3 C 0.4582(13) 0.6536(4) 0.2468(8) 0.061(3) Uani 1 1 d .
H3 H 0.5162 0.6373 0.2011 0.074 Uiso 1 1 calc R
C4 C 0.3508(13) 0.6952(6) 0.2263(7) 0.066(3) Uani 1 1 d .
C5 C 0.2640(12) 0.7190(5) 0.2942(7) 0.060(3) Uani 1 1 d .
H5 H 0.1879 0.7470 0.2796 0.071 Uiso 1 1 calc R
C6 C 0.2874(10) 0.7022(4) 0.3824(7) 0.049(2) Uani 1 1 d .
C7 C 0.5899(10) 0.5804(5) 0.3489(8) 0.053(3) Uani 1 1 d .
H7 H 0.6406 0.5670 0.2984 0.063 Uiso 1 1 calc R
C8 C 0.7109(12) 0.4907(5) 0.4154(8) 0.069(3) Uani 1 1 d .
H8A H 0.7910 0.4969 0.4550 0.083 Uiso 1 1 calc R
H8B H 0.7456 0.4855 0.3545 0.083 Uiso 1 1 calc R
C9 C 0.6306(15) 0.4274(5) 0.4424(12) 0.104(5) Uani 1 1 d .
H9A H 0.5871 0.4358 0.5004 0.124 Uiso 1 1 calc R
H9B H 0.6967 0.3896 0.4499 0.124 Uiso 1 1 calc R
C10 C 0.5163(14) 0.4047(6) 0.3762(13) 0.102(5) Uani 1 1 d .
H10A H 0.5539 0.4053 0.3156 0.122 Uiso 1 1 calc R
H10B H 0.4876 0.3578 0.3900 0.122 Uiso 1 1 calc R
C11 C 0.3220(14) 0.4636(5) 0.3099(10) 0.078(4) Uani 1 1 d .
H11 H 0.3492 0.4413 0.2573 0.093 Uiso 1 1 calc R
C12 C 0.2076(12) 0.5081(5) 0.3057(8) 0.061(3) Uani 1 1 d .
C13 C 0.1642(12) 0.5443(5) 0.3824(7) 0.060(3) Uani 1 1 d .
C14 C 0.0538(11) 0.5942(5) 0.3737(8) 0.063(3) Uani 1 1 d .
C15 C -0.0112(12) 0.6009(6) 0.2930(8) 0.075(3) Uani 1 1 d .
H15 H -0.0853 0.6320 0.2872 0.090 Uiso 1 1 calc R
C16 C 0.0295(16) 0.5631(7) 0.2201(10) 0.088(4) Uani 1 1 d .
C17 C 0.1373(15) 0.5193(7) 0.2260(9) 0.089(4) Uani 1 1 d .
H17 H 0.1660 0.4957 0.1748 0.107 Uiso 1 1 calc R
C18 C 0.0115(12) 0.6299(7) 0.4532(9) 0.082(4) Uani 1 1 d .
H18A H -0.0363 0.5977 0.4927 0.099 Uiso 1 1 calc R
H18B H -0.0553 0.6656 0.4368 0.099 Uiso 1 1 calc R
C19 C 0.1937(11) 0.7220(5) 0.4546(8) 0.061(3) Uani 1 1 d .
H19A H 0.1166 0.7486 0.4296 0.073 Uiso 1 1 calc R
H19B H 0.2445 0.7518 0.4958 0.073 Uiso 1 1 calc R
C20 C 0.0906(11) 0.6815(6) 0.5984(7) 0.064(3) Uani 1 1 d .
H20A H 0.0612 0.7295 0.6004 0.076 Uiso 1 1 calc R
H20B H 0.0109 0.6531 0.6155 0.076 Uiso 1 1 calc R
C21 C 0.2073(12) 0.6705(6) 0.6628(8) 0.076(3) Uani 1 1 d .
H21A H 0.2824 0.7029 0.6499 0.092 Uiso 1 1 calc R
H21B H 0.2444 0.6242 0.6551 0.092 Uiso 1 1 calc R
C22 C 0.1604(12) 0.6798(6) 0.7585(7) 0.070(3) Uani 1 1 d D
C23 C 0.0607(12) 0.6378(6) 0.7963(7) 0.082(3) Uani 1 1 d D
H23 H 0.0224 0.6019 0.7628 0.098 Uiso 1 1 calc R
C24 C 0.0172(13) 0.6481(7) 0.8825(8) 0.092(4) Uani 1 1 d D
H24 H -0.0519 0.6197 0.9069 0.110 Uiso 1 1 calc R
C25 C 0.0737(13) 0.6998(7) 0.9338(8) 0.091(4) Uani 1 1 d D
H25 H 0.0443 0.7068 0.9928 0.110 Uiso 1 1 calc R
C26 C 0.1739(14) 0.7404(6) 0.8963(7) 0.083(4) Uani 1 1 d D
H26 H 0.2160 0.7748 0.9306 0.100 Uiso 1 1 calc R
C27 C 0.2138(13) 0.7315(5) 0.8095(7) 0.081(4) Uani 1 1 d D
H27 H 0.2793 0.7616 0.7844 0.097 Uiso 1 1 calc R
Cl1 Cl 0.7263(3) 0.63678(12) 0.6121(2) 0.0648(7) Uani 1 1 d .
Cl2 Cl 0.4462(3) 0.50993(14) 0.6299(2) 0.0779(8) Uani 1 1 d .
Cl3 Cl 0.3173(4) 0.7180(2) 0.1171(2) 0.1155(12) Uani 1 1 d .
Cl4 Cl -0.0611(6) 0.5730(3) 0.1196(3) 0.156(2) Uani 1 1 d .
N1 N 0.6188(9) 0.5504(4) 0.4208(6) 0.053(2) Uani 1 1 d .
N2 N 0.3925(10) 0.4511(5) 0.3814(9) 0.080(3) Uani 1 1 d .
N3 N 0.1355(8) 0.6636(4) 0.5054(5) 0.050(2) Uani 1 1 d .
O1 O 0.4273(6) 0.6506(3) 0.4913(4) 0.0509(16) Uani 1 1 d .
H1 H 0.3770 0.6775 0.5319 0.076 Uiso 1 1 calc R
O2 O 0.2219(9) 0.5361(4) 0.4599(6) 0.076(2) Uani 1 1 d .
H2 H 0.2578 0.4976 0.4626 0.115 Uiso 1 1 calc R

loop_
_atom_site_aniso_label
_atom_site_aniso_U_11
_atom_site_aniso_U_22
_atom_site_aniso_U_33
_atom_site_aniso_U_23
_atom_site_aniso_U_13
_atom_site_aniso_U_12
Zn1 0.0577(6) 0.0540(5) 0.0499(6) 0.0057(7) -0.0030(7) 0.0034(6)
C1 0.052(6) 0.042(5) 0.051(6) 0.007(4) -0.004(5) -0.007(5)
C2 0.055(6) 0.051(5) 0.036(5) 0.000(4) -0.001(4) -0.005(5)
C3 0.084(8) 0.043(5) 0.058(7) -0.002(5) 0.003(6) -0.008(6)
C4 0.085(8) 0.072(7) 0.042(6) 0.009(6) -0.013(6) 0.007(7)
C5 0.074(8) 0.056(6) 0.048(6) -0.003(5) -0.012(6) 0.010(5)
C6 0.050(6) 0.048(5) 0.048(6) 0.000(5) -0.006(5) 0.010(5)
C7 0.045(6) 0.055(5) 0.059(7) -0.008(5) -0.002(5) 0.003(5)
C8 0.065(7) 0.062(6) 0.081(8) -0.005(6) -0.005(6) 0.008(6)
C9 0.094(10) 0.064(7) 0.153(15) 0.009(8) 0.032(11) 0.045(7)
C10 0.079(9) 0.076(8) 0.151(16) -0.043(9) 0.000(10) 0.010(7)
C11 0.074(9) 0.047(6) 0.112(12) -0.020(7) 0.028(9) -0.021(7)
C12 0.071(8) 0.061(6) 0.051(6) -0.017(5) 0.004(6) -0.018(6)
C13 0.059(7) 0.070(6) 0.050(7) -0.010(6) 0.013(6) -0.020(6)
C14 0.057(7) 0.077(7) 0.055(6) -0.013(6) 0.008(6) -0.011(6)
C15 0.069(8) 0.101(8) 0.056(8) -0.024(7) -0.018(6) -0.017(7)
C16 0.095(11) 0.094(9) 0.075(9) 0.001(8) -0.026(8) -0.033(8)
C17 0.089(10) 0.105(10) 0.073(9) -0.043(8) 0.008(8) -0.030(9)
C18 0.050(6) 0.119(9) 0.077(9) -0.039(8) -0.005(6) -0.015(7)
C19 0.055(7) 0.061(6) 0.066(7) -0.002(6) 0.000(6) 0.019(5)
C20 0.058(6) 0.093(7) 0.040(6) -0.021(6) 0.006(5) 0.016(6)
C21 0.071(8) 0.111(8) 0.047(6) -0.003(7) 0.000(6) 0.040(7)
C22 0.071(8) 0.095(8) 0.043(6) -0.009(7) 0.001(6) 0.008(7)
C23 0.070(8) 0.103(9) 0.073(9) -0.016(8) -0.007(7) -0.010(8)
C24 0.069(9) 0.136(11) 0.070(9) 0.019(9) 0.004(7) 0.001(8)
C25 0.094(10) 0.130(11) 0.050(7) -0.008(9) -0.001(7) 0.040(9)
C26 0.113(11) 0.077(7) 0.060(8) -0.010(7) -0.001(8) 0.012(8)
C27 0.103(10) 0.074(7) 0.065(8) -0.010(7) -0.007(8) 0.003(7)
Cl1 0.0620(16) 0.0689(14) 0.0634(15) 0.0203(14) -0.0059(14) -0.0082(13)
Cl2 0.0832(19) 0.0765(16) 0.074(2) 0.0228(16) -0.0056(17) -0.0116(16)
Cl3 0.157(3) 0.140(3) 0.0500(17) 0.027(2) -0.014(2) 0.027(3)
Cl4 0.173(5) 0.215(5) 0.079(3) -0.017(3) -0.045(3) -0.023(4)
N1 0.060(5) 0.041(4) 0.058(6) -0.010(4) 0.002(4) 0.009(4)
N2 0.059(7) 0.063(5) 0.118(10) 0.001(6) 0.001(7) 0.001(5)
N3 0.047(5) 0.061(4) 0.042(4) -0.015(4) 0.000(4) 0.003(4)
O1 0.053(4) 0.059(4) 0.040(4) -0.006(3) -0.001(3) 0.020(3)
O2 0.079(6) 0.086(5) 0.065(5) -0.003(4) 0.006(4) 0.004(5)

loop_
_atom_type_symbol
_atom_type_description
_atom_type_scat_dispersion_real
_atom_type_scat_dispersion_imag
_atom_type_scat_source
C C 0.0033 0.0016 'International Tables Vol C Tables 4.2.6.8 and 6.1.1.4'
H H 0.0000 0.0000 'International Tables Vol C Tables 4.2.6.8 and 6.1.1.4'
N N 0.0061 0.0033 'International Tables Vol C Tables 4.2.6.8 and 6.1.1.4'
O O 0.0106 0.0060 'International Tables Vol C Tables 4.2.6.8 and 6.1.1.4'
Cl Cl 0.1484 0.1585 'International Tables Vol C Tables 4.2.6.8 and 6.1.1.4'
Zn Zn 0.2839 1.4301 'International Tables Vol C Tables 4.2.6.8 and 6.1.1.4'

loop_
_geom_angle_atom_site_label_1
_geom_angle_atom_site_label_2
_geom_angle_atom_site_label_3
_geom_angle
O1 Zn1 N1 94.0(3)
O1 Zn1 Cl2 113.6(2)
N1 Zn1 Cl2 117.4(2)
O1 Zn1 Cl1 110.4(2)
N1 Zn1 Cl1 109.4(3)
Cl2 Zn1 Cl1 111.00(13)
O1 C1 C6 118.4(9)
O1 C1 C2 123.9(8)
C6 C1 C2 117.5(9)
C3 C2 C1 119.6(9)
C3 C2 C7 116.3(9)
C1 C2 C7 124.0(9)
C4 C3 C2 121.2(11)
C4 C3 H3 119.4
C2 C3 H3 119.4
C3 C4 C5 119.3(10)
C3 C4 Cl3 120.9(10)
C5 C4 Cl3 119.7(9)
C6 C5 C4 121.6(10)
C6 C5 H5 119.2
C4 C5 H5 119.2
C5 C6 C1 120.2(10)
C5 C6 C19 123.2(9)
C1 C6 C19 116.6(9)
N1 C7 C2 126.6(10)
N1 C7 H7 116.7
C2 C7 H7 116.7
N1 C8 C9 109.3(9)
N1 C8 H8A 109.8
C9 C8 H8A 109.8
N1 C8 H8B 109.8
C9 C8 H8B 109.8
H8A C8 H8B 108.3
C8 C9 C10 115.1(13)
C8 C9 H9A 108.5
C10 C9 H9A 108.5
C8 C9 H9B 108.5
C10 C9 H9B 108.5
H9A C9 H9B 107.5
N2 C10 C9 110.9(10)
N2 C10 H10A 109.5
C9 C10 H10A 109.5
N2 C10 H10B 109.5
C9 C10 H10B 109.5
H10A C10 H10B 108.1
N2 C11 C12 124.4(12)
N2 C11 H11 117.8
C12 C11 H11 117.8
C17 C12 C11 121.1(12)
C17 C12 C13 118.6(11)
C11 C12 C13 120.3(12)
O2 C13 C12 122.8(11)
O2 C13 C14 118.5(10)
C12 C13 C14 118.6(11)
C15 C14 C18 123.9(11)
C15 C14 C13 118.7(11)
C18 C14 C13 117.2(11)
C14 C15 C16 121.5(13)
C14 C15 H15 119.3
C16 C15 H15 119.3
C17 C16 C15 120.5(13)
C17 C16 Cl4 120.5(13)
C15 C16 Cl4 119.0(12)
C16 C17 C12 122.0(12)
C16 C17 H17 119.0
C12 C17 H17 119.0
C14 C18 N3 113.9(9)
C14 C18 H18A 108.8
N3 C18 H18A 108.8
C14 C18 H18B 108.8
N3 C18 H18B 108.8
H18A C18 H18B 107.7
C6 C19 N3 114.1(7)
C6 C19 H19A 108.7
N3 C19 H19A 108.7
C6 C19 H19B 108.7
N3 C19 H19B 108.7
H19A C19 H19B 107.6
C21 C20 N3 110.7(8)
C21 C20 H20A 109.5
N3 C20 H20A 109.5
C21 C20 H20B 109.5
N3 C20 H20B 109.5
H20A C20 H20B 108.1
C20 C21 C22 111.9(9)
C20 C21 H21A 109.2
C22 C21 H21A 109.2
C20 C21 H21B 109.2
C22 C21 H21B 109.2
H21A C21 H21B 107.9
C27 C22 C23 117.9(10)
C27 C22 C21 120.5(11)
C23 C22 C21 121.6(10)
C24 C23 C22 120.7(11)
C24 C23 H23 119.7
C22 C23 H23 119.7
C23 C24 C25 120.9(12)
C23 C24 H24 119.6
C25 C24 H24 119.6
C26 C25 C24 118.1(12)
C26 C25 H25 121.0
C24 C25 H25 121.0
C25 C26 C27 121.0(12)
C25 C26 H26 119.5
C27 C26 H26 119.5
C26 C27 C22 121.4(11)
C26 C27 H27 119.3
C22 C27 H27 119.3
C7 N1 C8 117.1(9)
C7 N1 Zn1 122.7(7)
C8 N1 Zn1 120.2(7)
C11 N2 C10 119.1(13)
C19 N3 C20 114.0(8)
C19 N3 C18 110.6(9)
C20 N3 C18 110.2(8)
C1 O1 Zn1 127.4(6)
C1 O1 H1 116.3
Zn1 O1 H1 116.3
C13 O2 H2 109.5

loop_
_geom_bond_atom_site_label_1
_geom_bond_atom_site_label_2
_geom_bond_distance
Zn1 O1 1.889(6)
Zn1 N1 2.018(8)
Zn1 Cl2 2.195(3)
Zn1 Cl1 2.212(3)
C1 O1 1.305(11)
C1 C6 1.397(12)
C1 C2 1.409(14)
C2 C3 1.405(14)
C2 C7 1.450(13)
C3 C4 1.337(14)
C3 H3 0.9300
C4 C5 1.383(15)
C4 Cl3 1.712(11)
C5 C6 1.370(14)
C5 H5 0.9300
C6 C19 1.447(14)
C7 N1 1.247(12)
C7 H7 0.9300
C8 N1 1.453(11)
C8 C9 1.498(15)
C8 H8A 0.9700
C8 H8B 0.9700
C9 C10 1.53(2)
C9 H9A 0.9700
C9 H9B 0.9700
C10 N2 1.482(15)
C10 H10A 0.9700
C10 H10B 0.9700
C11 N2 1.279(16)
C11 C12 1.389(16)
C11 H11 0.9300
C12 C17 1.378(17)
C12 C13 1.401(14)
C13 O2 1.286(13)
C13 C14 1.432(14)
C14 C15 1.356(16)
C14 C18 1.428(16)
C15 C16 1.364(19)
C15 H15 0.9300
C16 C17 1.333(17)
C16 Cl4 1.736(15)
C17 H17 0.9300
C18 N3 1.555(13)
C18 H18A 0.9700
C18 H18B 0.9700
C19 N3 1.468(12)
C19 H19A 0.9700
C19 H19B 0.9700
C20 C21 1.480(14)
C20 N3 1.489(12)
C20 H20A 0.9700
C20 H20B 0.9700
C21 C22 1.502(14)
C21 H21A 0.9700
C21 H21B 0.9700
C22 C27 1.356(9)
C22 C23 1.368(9)
C23 C24 1.363(9)
C23 H23 0.9300
C24 C25 1.368(9)
C24 H24 0.9300
C25 C26 1.355(9)
C25 H25 0.9300
C26 C27 1.356(9)
C26 H26 0.9300
C27 H27 0.9300
O1 H1 0.9300
O2 H2 0.8200
